data_1505653
loop_
_publ_author_name
'Murai, Toshiaki'
'Fukushima, Kozue'
'Mutoh, Yuichiro'

_publ_section_title
;
 Synthesis and properties of 1-methylthiopropargylammonium salts and their
 use as key precursors to sulfur-containing enediynes.
;
_journal_issue 25
_journal_name_full 'Organic letters'
_journal_page_first 5295
_journal_page_last 5298
_journal_paper_doi 10.1021/ol7024923
_journal_volume 9
_journal_year 2007
_chemical_formula_moiety 'C44 H36 S2 Si2 '
_chemical_formula_sum 'C44 H36 S2 Si2'
_chemical_formula_weight 685.06
_space_group_IT_number 2
_symmetry_cell_setting triclinic
_symmetry_Int_Tables_number 2
_symmetry_space_group_name_Hall '-P 1'
_symmetry_space_group_name_H-M 'P -1'
_cell_angle_alpha 83.02(1)
_cell_angle_beta 79.53(1)
_cell_angle_gamma 71.495(9)
_cell_formula_units_Z 1
_cell_length_a 8.861(3)
_cell_length_b 9.632(4)
_cell_length_c 11.954(5)
_cell_measurement_reflns_used 3075
_cell_measurement_temperature 253.2
_cell_measurement_theta_max 27.5
_cell_measurement_theta_min 3.2
_cell_volume 949.2(6)
_computing_cell_refinement CRYSTALCLEAR
_computing_data_collection CRYSTALCLEAR
_computing_data_reduction 'teXsan Ver. 2.0'
_computing_publication_material 'teXsan Ver. 2.0'
_computing_structure_refinement 'teXsan Ver. 2.0'
_computing_structure_solution SIR92
_diffrn_detector_area_resol_mean 14.62
_diffrn_measured_fraction_theta_full 0.9689
_diffrn_measured_fraction_theta_max 0.9689
_diffrn_measurement_device_type 'Rigaku/MSC Mercury CCD'
_diffrn_measurement_method \w
_diffrn_radiation_type 'Mo K\a'
_diffrn_radiation_wavelength 0.7107
_diffrn_reflns_av_R_equivalents 0.023
_diffrn_reflns_limit_h_max 11
_diffrn_reflns_limit_h_min -9
_diffrn_reflns_limit_k_max 12
_diffrn_reflns_limit_k_min -7
_diffrn_reflns_limit_l_max 15
_diffrn_reflns_limit_l_min -15
_diffrn_reflns_number 7398
_diffrn_reflns_theta_full 27.49
_diffrn_reflns_theta_max 27.49
_exptl_absorpt_coefficient_mu 0.233
_exptl_absorpt_correction_T_max 0.817
_exptl_absorpt_correction_T_min 0.713
_exptl_absorpt_correction_type integration
_exptl_absorpt_process_details '(Higashi, 1999)'
_exptl_crystal_colour Yellow
_exptl_crystal_density_diffrn 1.198
_exptl_crystal_density_method 'not measured'
_exptl_crystal_description Block
_exptl_crystal_F_000 360.00
_exptl_crystal_size_max 0.430
_exptl_crystal_size_mid 0.430
_exptl_crystal_size_min 0.340
_refine_diff_density_max 0.43
_refine_diff_density_min -0.29
_refine_ls_extinction_method none
_refine_ls_goodness_of_fit_ref 1.154
_refine_ls_hydrogen_treatment noref
_refine_ls_number_parameters 217
_refine_ls_number_reflns 4214
_refine_ls_R_factor_gt 0.0534
_refine_ls_shift/su_max 0.0006
_refine_ls_structure_factor_coef Fsqd
_refine_ls_weighting_details 'w = 1/[\s^2^(Fo^2^) + (0.12400(Max(Fo^2^,0) + 2Fc^2^)/3)^2^]'
_refine_ls_weighting_scheme calc
_refine_ls_wR_factor_ref 0.1725
_reflns_number_gt 3805
_reflns_number_total 4214
_reflns_threshold_expression F^2^>2.0\s(F^2^)
_cod_data_source_file ol7024923-file003.cif
_cod_data_source_block '_5g'
_cod_original_cell_volume 949.1(7)
_cod_original_sg_symbol_H-M 'P -1         '
_cod_original_formula_sum 'C44 H36 S2 Si2 '
_cod_database_code 1505653

loop_
_symmetry_equiv_pos_as_xyz
x,y,z
-x,-y,-z

loop_
_atom_site_label
_atom_site_type_symbol
_atom_site_fract_x
_atom_site_fract_y
_atom_site_fract_z
_atom_site_U_iso_or_equiv
_atom_site_adp_type
_atom_site_occupancy
_atom_site_symmetry_multiplicity
_atom_site_calc_flag
S(1) S 0.80125(6) 0.12254(5) 0.40874(4) 0.0606(2) Uani 1.00 1 d
Si(1) Si 0.94054(4) 0.34848(4) 0.77283(3) 0.0356(1) Uani 1.00 1 d
C(1) C 0.9436(2) 0.0665(2) 0.5036(1) 0.0391(3) Uani 1.00 1 d
C(2) C 0.7425(3) 0.3190(2) 0.4069(2) 0.0742(7) Uani 1.00 1 d
C(3) C 0.9337(2) 0.1611(2) 0.5888(1) 0.0414(4) Uani 1.00 1 d
C(4) C 0.9253(2) 0.2423(2) 0.6604(1) 0.0448(4) Uani 1.00 1 d
C(5) C 0.8535(2) 0.5487(2) 0.7355(1) 0.0437(4) Uani 1.00 1 d
C(6) C 0.7423(3) 0.6033(2) 0.6610(2) 0.0673(6) Uani 1.00 1 d
C(7) C 0.6752(4) 0.7522(3) 0.6370(2) 0.0924(8) Uani 1.00 1 d
C(8) C 0.7200(4) 0.8496(3) 0.6882(3) 0.0929(8) Uani 1.00 1 d
C(9) C 0.8292(4) 0.7997(3) 0.7634(3) 0.0936(9) Uani 1.00 1 d
C(10) C 0.8970(3) 0.6498(2) 0.7859(2) 0.0692(6) Uani 1.00 1 d
C(11) C 0.8303(2) 0.2933(2) 0.9104(1) 0.0397(4) Uani 1.00 1 d
C(12) C 0.7319(3) 0.3935(2) 0.9857(2) 0.0655(6) Uani 1.00 1 d
C(13) C 0.6517(3) 0.3514(3) 1.0878(2) 0.0812(7) Uani 1.00 1 d
C(14) C 0.6675(3) 0.2100(3) 1.1168(2) 0.0791(7) Uani 1.00 1 d
C(15) C 0.7615(5) 0.1078(3) 1.0442(3) 0.108(1) Uani 1.00 1 d
C(16) C 0.8418(4) 0.1482(2) 0.9408(2) 0.0841(7) Uani 1.00 1 d
C(17) C 1.1590(2) 0.3032(2) 0.7802(2) 0.0476(4) Uani 1.00 1 d
C(18) C 1.2167(3) 0.2878(3) 0.8823(2) 0.0750(7) Uani 1.00 1 d
C(19) C 1.3823(3) 0.2562(4) 0.8829(3) 0.105(1) Uani 1.00 1 d
C(20) C 1.4870(3) 0.2386(3) 0.7835(4) 0.104(1) Uani 1.00 1 d
C(21) C 1.4335(3) 0.2512(4) 0.6844(3) 0.105(1) Uani 1.00 1 d
C(22) C 1.2704(3) 0.2840(3) 0.6810(2) 0.0791(7) Uani 1.00 1 d
H(1) H 0.8380 0.3503 0.3953 0.0878 Uiso 1.00 1 calc
H(2) H 0.6804 0.3514 0.4772 0.0878 Uiso 1.00 1 calc
H(3) H 0.6836 0.3618 0.3463 0.0878 Uiso 1.00 1 calc
H(4) H 0.7106 0.5357 0.6246 0.0779 Uiso 1.00 1 calc
H(5) H 0.5999 0.7872 0.5843 0.1065 Uiso 1.00 1 calc
H(6) H 0.6743 0.9518 0.6716 0.1128 Uiso 1.00 1 calc
H(7) H 0.8580 0.8686 0.8001 0.1098 Uiso 1.00 1 calc
H(8) H 0.9757 0.6150 0.8365 0.0820 Uiso 1.00 1 calc
H(9) H 0.7164 0.4951 0.9652 0.0787 Uiso 1.00 1 calc
H(10) H 0.5879 0.4245 1.1390 0.0982 Uiso 1.00 1 calc
H(11) H 0.6133 0.1810 1.1877 0.0935 Uiso 1.00 1 calc
H(12) H 0.7733 0.0056 1.0640 0.1274 Uiso 1.00 1 calc
H(13) H 0.9055 0.0762 0.8907 0.0997 Uiso 1.00 1 calc
H(14) H 1.1441 0.2982 0.9530 0.0887 Uiso 1.00 1 calc
H(15) H 1.4219 0.2465 0.9530 0.1254 Uiso 1.00 1 calc
H(16) H 1.5989 0.2184 0.7842 0.1210 Uiso 1.00 1 calc
H(17) H 1.5089 0.2368 0.6145 0.1252 Uiso 1.00 1 calc
H(18) H 1.2337 0.2940 0.6089 0.0938 Uiso 1.00 1 calc

loop_
_atom_site_aniso_label
_atom_site_aniso_U_11
_atom_site_aniso_U_22
_atom_site_aniso_U_33
_atom_site_aniso_U_12
_atom_site_aniso_U_13
_atom_site_aniso_U_23
S(1) 0.0671(3) 0.0584(3) 0.0593(3) -0.0076(2) -0.0273(2) -0.0195(2)
Si(1) 0.0385(3) 0.0338(3) 0.0352(3) -0.0092(2) -0.0025(2) -0.0143(2)
C(1) 0.0454(7) 0.0447(7) 0.0311(6) -0.0173(6) -0.0012(5) -0.0138(5)
C(2) 0.091(2) 0.057(1) 0.066(1) -0.003(1) -0.022(1) -0.0065(10)
C(3) 0.0448(8) 0.0424(7) 0.0385(7) -0.0139(6) -0.0009(6) -0.0139(6)
C(4) 0.0498(8) 0.0429(8) 0.0431(8) -0.0130(6) -0.0032(6) -0.0168(6)
C(5) 0.0497(8) 0.0385(7) 0.0382(7) -0.0120(6) 0.0083(6) -0.0109(6)
C(6) 0.073(1) 0.053(1) 0.062(1) 0.0017(9) -0.0109(9) -0.0070(9)
C(7) 0.091(2) 0.070(2) 0.076(2) 0.019(1) 0.000(1) 0.011(1)
C(8) 0.111(2) 0.044(1) 0.088(2) -0.006(1) 0.036(2) 0.007(1)
C(9) 0.124(2) 0.045(1) 0.109(2) -0.036(1) 0.020(2) -0.024(1)
C(10) 0.092(2) 0.0469(10) 0.073(1) -0.030(1) 0.000(1) -0.0152(9)
C(11) 0.0384(7) 0.0420(7) 0.0385(7) -0.0094(6) -0.0079(5) -0.0067(6)
C(12) 0.082(1) 0.055(1) 0.0492(10) -0.0163(9) 0.0143(9) -0.0124(8)
C(13) 0.085(2) 0.094(2) 0.049(1) -0.017(1) 0.015(1) -0.010(1)
C(14) 0.069(1) 0.111(2) 0.052(1) -0.032(1) -0.0054(9) 0.021(1)
C(15) 0.144(3) 0.071(2) 0.093(2) -0.037(2) 0.008(2) 0.028(1)
C(16) 0.114(2) 0.043(1) 0.077(1) -0.015(1) 0.012(1) 0.0013(10)
C(17) 0.0402(7) 0.0383(7) 0.066(1) -0.0115(6) -0.0029(7) -0.0182(7)
C(18) 0.056(1) 0.090(2) 0.087(1) -0.0108(10) -0.022(1) -0.050(1)
C(19) 0.062(1) 0.115(2) 0.150(3) -0.006(1) -0.044(2) -0.074(2)
C(20) 0.043(1) 0.085(2) 0.190(4) -0.012(1) -0.013(2) -0.056(2)
C(21) 0.045(1) 0.113(2) 0.141(3) -0.016(1) 0.018(1) -0.012(2)
C(22) 0.052(1) 0.090(2) 0.081(1) -0.011(1) 0.0092(10) -0.003(1)

loop_
_atom_type_symbol
_atom_type_description
_atom_type_scat_dispersion_real
_atom_type_scat_dispersion_imag
_atom_type_scat_source
C C 0.003 0.002
;International Tables for Crystallography
(1992, Vol. C, Tables 4.2.6.8 and 6.1.1.1)
;
H H 0.000 0.000
;International Tables for Crystallography
(1992, Vol. C, Table 6.1.1.2)
;
S S 0.125 0.123
;International Tables for Crystallography
(1992, Vol. C, Tables 4.2.6.8 and 6.1.1.1)
;
Si Si 0.082 0.070
;International Tables for Crystallography
(1992, Vol. C, Tables 4.2.6.8 and 6.1.1.1)
;

loop_
_geom_angle_atom_site_label_1
_geom_angle_atom_site_label_2
_geom_angle_atom_site_label_3
_geom_angle
_geom_angle_site_symmetry_1
_geom_angle_site_symmetry_3
_geom_angle_publ_flag
C(1) S(1) C(2) 102.90(9) . . yes
C(4) Si(1) C(5) 109.87(7) . . yes
C(4) Si(1) C(11) 109.04(7) . . yes
C(4) Si(1) C(17) 106.30(7) . . yes
C(5) Si(1) C(11) 110.32(6) . . yes
C(5) Si(1) C(17) 110.32(7) . . yes
C(11) Si(1) C(17) 110.89(7) . . yes
S(1) C(1) C(1) 119.9(1) . 2_756 yes
S(1) C(1) C(3) 118.8(1) . . yes
C(1) C(1) C(3) 121.3(2) 2_756 . yes
S(1) C(2) H(1) 109.2 . . no
S(1) C(2) H(2) 110.4 . . no
S(1) C(2) H(3) 110.3 . . no
H(1) C(2) H(2) 108.4 . . no
H(1) C(2) H(3) 108.3 . . no
H(2) C(2) H(3) 110.2 . . no
C(1) C(3) C(4) 179.5(2) . . yes
Si(1) C(4) C(3) 171.9(2) . . yes
Si(1) C(5) C(6) 123.0(1) . . yes
Si(1) C(5) C(10) 119.7(2) . . yes
C(6) C(5) C(10) 117.3(2) . . yes
C(5) C(6) C(7) 122.2(2) . . yes
C(5) C(6) H(4) 119.0 . . no
C(7) C(6) H(4) 118.8 . . no
C(6) C(7) C(8) 119.2(3) . . yes
C(6) C(7) H(5) 120.7 . . no
C(8) C(7) H(5) 120.1 . . no
C(7) C(8) C(9) 120.3(2) . . yes
C(7) C(8) H(6) 119.3 . . no
C(9) C(8) H(6) 120.5 . . no
C(8) C(9) C(10) 119.9(2) . . yes
C(8) C(9) H(7) 119.7 . . no
C(10) C(9) H(7) 120.4 . . no
C(5) C(10) C(9) 121.0(2) . . yes
C(5) C(10) H(8) 119.1 . . no
C(9) C(10) H(8) 119.9 . . no
Si(1) C(11) C(12) 122.6(1) . . yes
Si(1) C(11) C(16) 120.9(1) . . yes
C(12) C(11) C(16) 116.4(2) . . yes
C(11) C(12) C(13) 122.2(2) . . yes
C(11) C(12) H(9) 118.5 . . no
C(13) C(12) H(9) 119.3 . . no
C(12) C(13) C(14) 120.4(2) . . yes
C(12) C(13) H(10) 119.3 . . no
C(14) C(13) H(10) 120.3 . . no
C(13) C(14) C(15) 119.3(2) . . yes
C(13) C(14) H(11) 120.3 . . no
C(15) C(14) H(11) 120.3 . . no
C(14) C(15) C(16) 121.0(2) . . yes
C(14) C(15) H(12) 120.0 . . no
C(16) C(15) H(12) 119.0 . . no
C(11) C(16) C(15) 120.6(2) . . yes
C(11) C(16) H(13) 119.2 . . no
C(15) C(16) H(13) 120.2 . . no
Si(1) C(17) C(18) 122.2(1) . . yes
Si(1) C(17) C(22) 120.2(2) . . yes
C(18) C(17) C(22) 117.6(2) . . yes
C(17) C(18) C(19) 119.9(2) . . yes
C(17) C(18) H(14) 120.4 . . no
C(19) C(18) H(14) 119.7 . . no
C(18) C(19) C(20) 120.4(3) . . yes
C(18) C(19) H(15) 120.0 . . no
C(20) C(19) H(15) 119.6 . . no
C(19) C(20) C(21) 120.4(2) . . yes
C(19) C(20) H(16) 120.2 . . no
C(21) C(20) H(16) 119.4 . . no
C(20) C(21) C(22) 120.5(3) . . yes
C(20) C(21) H(17) 119.8 . . no
C(22) C(21) H(17) 119.7 . . no
C(17) C(22) C(21) 121.1(3) . . yes
C(17) C(22) H(18) 119.4 . . no
C(21) C(22) H(18) 119.5 . . no

loop_
_geom_bond_atom_site_label_1
_geom_bond_atom_site_label_2
_geom_bond_distance
_geom_bond_site_symmetry_2
_geom_bond_publ_flag
S(1) C(1) 1.762(2) . yes
S(1) C(2) 1.794(2) . yes
Si(1) C(4) 1.832(2) . yes
Si(1) C(5) 1.867(2) . yes
Si(1) C(11) 1.864(2) . yes
Si(1) C(17) 1.860(2) . yes
C(1) C(1) 1.353(3) 2_756 yes
C(1) C(3) 1.421(2) . yes
C(2) H(1) 0.967 . no
C(2) H(2) 0.945 . no
C(2) H(3) 0.947 . no
C(3) C(4) 1.205(2) . yes
C(5) C(6) 1.384(3) . yes
C(5) C(10) 1.386(3) . yes
C(6) C(7) 1.384(3) . yes
C(6) H(4) 0.960 . no
C(7) C(8) 1.370(5) . yes
C(7) H(5) 0.956 . no
C(8) C(9) 1.375(5) . yes
C(8) H(6) 0.949 . no
C(9) C(10) 1.390(3) . yes
C(9) H(7) 0.957 . no
C(10) H(8) 0.960 . no
C(11) C(12) 1.375(2) . yes
C(11) C(16) 1.377(3) . yes
C(12) C(13) 1.381(3) . yes
C(12) H(9) 0.952 . no
C(13) C(14) 1.333(4) . yes
C(13) H(10) 0.956 . no
C(14) C(15) 1.357(4) . yes
C(14) H(11) 0.952 . no
C(15) C(16) 1.387(4) . yes
C(15) H(12) 0.961 . no
C(16) H(13) 0.942 . no
C(17) C(18) 1.382(3) . yes
C(17) C(22) 1.388(3) . yes
C(18) C(19) 1.403(3) . yes
C(18) H(14) 0.959 . no
C(19) C(20) 1.359(5) . yes
C(19) H(15) 0.949 . no
C(20) C(21) 1.333(5) . yes
C(20) H(16) 0.949 . no
C(21) C(22) 1.385(4) . yes
C(21) H(17) 0.965 . no
C(22) H(18) 0.959 . no

loop_
_geom_torsion_atom_site_label_1
_geom_torsion_atom_site_label_2
_geom_torsion_atom_site_label_3
_geom_torsion_atom_site_label_4
_geom_torsion
_geom_torsion_site_symmetry_2
_geom_torsion_site_symmetry_3
_geom_torsion_site_symmetry_4
_geom_torsion_publ_flag
S(1) C(1) C(1) S(1) 180.0 . 2_756 2_756 yes
S(1) C(1) C(1) C(3) 2.0(3) . 2_756 2_756 yes
S(1) C(1) C(3) C(4) -52(18) . . . yes
Si(1) C(4) C(3) C(1) -116(18) . . . yes
Si(1) C(5) C(6) C(7) 177.9(2) . . . yes
Si(1) C(5) C(6) H(4) -2.1 . . . no
Si(1) C(5) C(10) C(9) -177.3(2) . . . yes
Si(1) C(5) C(10) H(8) 3.1 . . . no
Si(1) C(11) C(12) C(13) -179.5(2) . . . yes
Si(1) C(11) C(12) H(9) 2.5 . . . no
Si(1) C(11) C(16) C(15) 179.0(3) . . . yes
Si(1) C(11) C(16) H(13) -0.8 . . . no
Si(1) C(17) C(18) C(19) -178.9(2) . . . yes
Si(1) C(17) C(18) H(14) 1.4 . . . no
Si(1) C(17) C(22) C(21) 179.5(2) . . . yes
Si(1) C(17) C(22) H(18) -0.1 . . . no
C(1) S(1) C(2) H(1) 48.5 . . . no
C(1) S(1) C(2) H(2) -70.6 . . . no
C(1) S(1) C(2) H(3) 167.4 . . . no
C(1) C(1) S(1) C(2) 155.8(2) 2_756 2_756 2_756 yes
C(1) C(1) C(3) C(4) -129(18) 2_756 2_756 2_756 yes
C(2) S(1) C(1) C(3) 26.1(2) . . . yes
C(3) C(1) C(1) C(3) 180.0 . 2_756 2_756 yes
C(3) C(4) Si(1) C(5) 141(1) . . . yes
C(3) C(4) Si(1) C(11) -97(1) . . . yes
C(3) C(4) Si(1) C(17) 22(1) . . . yes
C(4) Si(1) C(5) C(6) 22.8(2) . . . yes
C(4) Si(1) C(5) C(10) -159.0(1) . . . yes
C(4) Si(1) C(11) C(12) -137.2(2) . . . yes
C(4) Si(1) C(11) C(16) 41.7(2) . . . yes
C(4) Si(1) C(17) C(18) -142.0(2) . . . yes
C(4) Si(1) C(17) C(22) 38.1(2) . . . yes
C(5) Si(1) C(11) C(12) -16.4(2) . . . yes
C(5) Si(1) C(11) C(16) 162.5(2) . . . yes
C(5) Si(1) C(17) C(18) 98.9(2) . . . yes
C(5) Si(1) C(17) C(22) -81.0(2) . . . yes
C(5) C(6) C(7) C(8) 0.2(4) . . . yes
C(5) C(6) C(7) H(5) 179.0 . . . no
C(5) C(10) C(9) C(8) -1.6(4) . . . yes
C(5) C(10) C(9) H(7) 178.4 . . . no
C(6) C(5) Si(1) C(11) -97.5(2) . . . yes
C(6) C(5) Si(1) C(17) 139.6(2) . . . yes
C(6) C(5) C(10) C(9) 1.0(3) . . . yes
C(6) C(5) C(10) H(8) -178.6 . . . no
C(6) C(7) C(8) C(9) -0.7(4) . . . yes
C(6) C(7) C(8) H(6) 179.8 . . . no
C(7) C(6) C(5) C(10) -0.4(3) . . . yes
C(7) C(8) C(9) C(10) 1.4(4) . . . yes
C(7) C(8) C(9) H(7) -178.6 . . . no
C(8) C(7) C(6) H(4) -179.8 . . . no
C(8) C(9) C(10) H(8) 178.1 . . . no
C(9) C(8) C(7) H(5) -179.5 . . . no
C(10) C(5) Si(1) C(11) 80.8(2) . . . yes
C(10) C(5) Si(1) C(17) -42.1(2) . . . yes
C(10) C(5) C(6) H(4) 179.6 . . . no
C(10) C(9) C(8) H(6) -179.1 . . . no
C(11) Si(1) C(17) C(18) -23.6(2) . . . yes
C(11) Si(1) C(17) C(22) 156.5(2) . . . yes
C(11) C(12) C(13) C(14) -0.1(4) . . . yes
C(11) C(12) C(13) H(10) 177.5 . . . no
C(11) C(16) C(15) C(14) 1.2(5) . . . yes
C(11) C(16) C(15) H(12) -178.7 . . . no
C(12) C(11) Si(1) C(17) 106.1(2) . . . yes
C(12) C(11) C(16) C(15) -2.1(4) . . . yes
C(12) C(11) C(16) H(13) 178.2 . . . no
C(12) C(13) C(14) C(15) -0.9(5) . . . yes
C(12) C(13) C(14) H(11) 179.2 . . . no
C(13) C(12) C(11) C(16) 1.6(4) . . . yes
C(13) C(14) C(15) C(16) 0.4(5) . . . yes
C(13) C(14) C(15) H(12) -179.7 . . . no
C(14) C(13) C(12) H(9) 177.9 . . . no
C(14) C(15) C(16) H(13) -179.1 . . . no
C(15) C(14) C(13) H(10) -178.5 . . . no
C(16) C(11) Si(1) C(17) -75.0(2) . . . yes
C(16) C(11) C(12) H(9) -176.5 . . . no
C(16) C(15) C(14) H(11) -179.7 . . . no
C(17) C(18) C(19) C(20) -0.9(4) . . . yes
C(17) C(18) C(19) H(15) 179.4 . . . no
C(17) C(22) C(21) C(20) -0.5(5) . . . yes
C(17) C(22) C(21) H(17) 179.0 . . . no
C(18) C(17) C(22) C(21) -0.3(4) . . . yes
C(18) C(17) C(22) H(18) 180.0 . . . no
C(18) C(19) C(20) C(21) 0.0(5) . . . yes
C(18) C(19) C(20) H(16) 179.2 . . . no
C(19) C(18) C(17) C(22) 1.0(3) . . . yes
C(19) C(20) C(21) C(22) 0.7(5) . . . yes
C(19) C(20) C(21) H(17) -178.8 . . . no
C(20) C(19) C(18) H(14) 178.8 . . . no
C(20) C(21) C(22) H(18) 179.2 . . . no
C(21) C(20) C(19) H(15) 179.7 . . . no
C(22) C(17) C(18) H(14) -178.7 . . . no
C(22) C(21) C(20) H(16) -178.5 . . . no
H(4) C(6) C(7) H(5) -0.9 . . . no
H(5) C(7) C(8) H(6) 1.0 . . . no
H(6) C(8) C(9) H(7) 0.9 . . . no
H(7) C(9) C(10) H(8) -2.0 . . . no
H(9) C(12) C(13) H(10) -4.4 . . . no
H(10) C(13) C(14) H(11) 1.6 . . . no
H(11) C(14) C(15) H(12) 0.2 . . . no
H(12) C(15) C(16) H(13) 1.0 . . . no
H(14) C(18) C(19) H(15) -0.8 . . . no
H(15) C(19) C(20) H(16) -1.1 . . . no
H(16) C(20) C(21) H(17) 2.0 . . . no
H(17) C(21) C(22) H(18) -1.3 . . . no
H(17) C(21) C(22) H(18) -1.3 . . . no
